data_2102583
loop_
_publ_author_name
'Filonenko, V. P.'
'Sundberg, M.'
'Werner, P.-E.'
'Zibrov, I. P.'

_publ_section_title
;
 Structure of a high-pressure phase of vanadium pentoxide, \b-V~2~O~5~
;
_journal_issue 4
_journal_name_full 'Acta Crystallographica Section B'
_journal_page_first 375
_journal_page_last 381
_journal_paper_doi 10.1107/S0108768104012881
_journal_volume 60
_journal_year 2004
_chemical_formula_analytical V2O5
_chemical_formula_moiety 'O5 V2'
_chemical_formula_sum 'O5 V2'
_chemical_formula_weight 181.88
_chemical_name_common 'vanadium pentoxide'
_chemical_name_systematic
;
divanadium pentoxide
;
_space_group_IT_number 11
_symmetry_cell_setting monoclinic
_symmetry_space_group_name_Hall '-P 2yb'
_symmetry_space_group_name_H-M 'P 1 21/m 1'
_cell_angle_alpha 90.0
_cell_angle_beta 90.069(3)
_cell_angle_gamma 90.0
_cell_formula_units_Z 2
_cell_length_a 7.1140(2)
_cell_length_b 3.57177(10)
_cell_length_c 6.28460(17)
_cell_measurement_reflns_used 34
_cell_measurement_temperature 293
_cell_measurement_theta_max 45
_cell_measurement_theta_min 2.5
_cell_volume 159.689(8)
_computing_structure_refinement GSAS
_diffrn_ambient_temperature 293
_diffrn_measurement_device_type 'Stoe Stadi/P'
_diffrn_radiation_monochromator 'Ge (111)'
_diffrn_radiation_source 'sealed X-ray tube'
_diffrn_radiation_type 'Cu K\a'
_diffrn_radiation_wavelength 1.54056
_diffrn_reflns_limit_h_max 6
_diffrn_reflns_limit_h_min 0
_diffrn_reflns_limit_k_max 3
_diffrn_reflns_limit_k_min 0
_diffrn_reflns_limit_l_max 5
_diffrn_reflns_limit_l_min -5
_diffrn_reflns_number 160
_exptl_absorpt_coefficient_mu 48.243
_exptl_absorpt_correction_type none
_exptl_crystal_density_diffrn 3.7830(10)
_exptl_crystal_density_meas 3.603(7)
_exptl_crystal_density_method pycnometrical
_exptl_crystal_F_000 172.0
_refine_ls_goodness_of_fit_all 1.07
_refine_ls_number_parameters 49
_refine_ls_shift/su_max 0.04
_refine_ls_shift/su_mean 0.00
_refine_ls_structure_factor_coef Inet
_reflns_number_observed 160
_reflns_number_total 160
_cod_duplicate_entry 2102582
_cod_data_source_file sn0038.cif
_cod_data_source_block II
_cod_original_cell_volume 159.690(10)
_cod_original_sg_symbol_H-M 'P 21/ m'
_cod_database_code 2102583

loop_
_symmetry_equiv_pos_site_id
_symmetry_equiv_pos_as_xyz
1 x,y,z
2 -x,1/2+y,-z
3 -x,-y,-z
4 x,-y+1/2,z

loop_
_atom_site_label
_atom_site_fract_x
_atom_site_fract_y
_atom_site_fract_z
_atom_site_U_iso_or_equiv
_atom_site_thermal_displace_type
_atom_site_occupancy
V1 0.0998(7) 0.25 0.8103(8) 0.014(3) Uiso 1.0
V2 0.2773(5) 0.25 0.2557(11) 0.015(2) Uiso 1.0
O1 0.8241(5) 0.75 0.4374(7) 0.0053(9) Uiso 1.0
O2 0.9693(5) 0.25 0.1464(7) 0.0127(10) Uiso 1.0
O3 0.4914(6) 0.25 0.3248(7) 0.0136(11) Uiso 1.0
O4 0.3012(5) 0.25 0.9576(7) 0.0084(9) Uiso 1.0
O5 0.1992(5) 0.75 0.2627(7) 0.0048(8) Uiso 1.0

loop_
_atom_type_symbol
_atom_type_description
_atom_type_scat_dispersion_real
_atom_type_scat_dispersion_imag
_atom_type_scat_source
V V .035 2.110 'Intern. Tables for Crystallogr. (Vol. IV)'
O O .047 .032 'Intern. Tables for Crystallogr. (Vol. IV)'

loop_
_geom_angle_atom_site_label_1
_geom_angle_atom_site_label_2
_geom_angle_atom_site_label_3
_geom_angle_site_symmetry_1
_geom_angle_site_symmetry_3
_geom_angle
O1 V1 O2 2_646 1_456 175.5(4)
O1 V1 O2 2_646 2_646 102.9(2)
O1 V1 O2 2_646 2_656 102.9(2)
O1 V1 O4 2_646 1_555 103.7(3)
O1 V1 O5 2_646 2_546 97.1(3)
O2 V1 O2 1_456 2_646 76.2(2)
O2 V1 O2 1_456 2_656 76.2(2)
O2 V1 O4 1_456 1_555 80.9(3)
O2 V1 O5 1_456 2_546 78.4(2)
O2 V1 O2 2_646 2_656 145.0(4)
O2 V1 O4 2_646 1_555 98.2(2)
O2 V1 O5 2_646 2_546 76.91(19)
O2 V1 O4 2_656 1_555 98.2(2)
O2 V1 O5 2_656 2_546 76.91(19)
O4 V1 O5 1_555 2_546 159.3(4)
O1 V2 O2 2_646 1_455 86.9(2)
O1 V2 O3 2_646 1_555 94.7(4)
O1 V2 O4 2_646 1_554 164.7(3)
O1 V2 O5 2_646 1_545 82.8(2)
O1 V2 O5 2_646 1_555 82.8(2)
O2 V2 O3 1_455 1_555 178.5(5)
O2 V2 O4 1_455 1_554 77.8(3)
O2 V2 O5 1_455 1_545 73.95(17)
O2 V2 O5 1_455 1_555 73.95(17)
O3 V2 O4 1_555 1_554 100.7(3)
O3 V2 O5 1_555 1_545 106.21(18)
O3 V2 O5 1_555 1_555 106.21(18)
O4 V2 O5 1_554 1_545 92.9(3)
O4 V2 O5 1_554 1_555 92.9(3)
O5 V2 O5 1_545 1_555 145.3(3)

loop_
_geom_bond_atom_site_label_1
_geom_bond_atom_site_label_2
_geom_bond_site_symmetry_2
_geom_bond_distance
V1 O1 2_646 1.649(6)
V1 O2 1_456 2.308(6)
V1 O2 2_646 1.8724(18)
V1 O2 2_656 1.8724(18)
V1 O4 1_555 1.704(7)
V1 O5 2_546 2.176(6)
V2 O1 2_646 2.060(8)
V2 O2 1_455 2.295(6)
V2 O3 1_555 1.583(6)
V2 O4 1_554 1.882(8)
V2 O5 1_545 1.8708(15)
V2 O5 1_555 1.8708(15)

loop_
_cod_related_entry_id
_cod_related_entry_database
_cod_related_entry_code
1 ChemSpider 10605728
